data_7006710
loop_
_publ_author_name
'Hill, Anthony F.'
'Smith, Matthew K.'

_publ_section_title
;
 Dihydrobis(methimazolyl)borate and methimazolyl complexes of titanium.
;
_journal_issue 1
_journal_name_full 'Dalton transactions (Cambridge, England : 2003)'
_journal_page_first 28
_journal_page_last 30
_journal_paper_doi 10.1039/b513251g
_journal_year 2006
_chemical_formula_sum 'C14 H15 N2 S Ti'
_chemical_formula_weight 291.24
_chemical_name_systematic
;
?
;
_space_group_IT_number 14
_symmetry_cell_setting monoclinic
_symmetry_space_group_name_Hall '-P 2yab'
_symmetry_space_group_name_H-M 'P 1 21/a 1'
_atom_sites_solution_hydrogens geom
_atom_sites_solution_primary direct
_atom_sites_solution_secondary difmap
_audit_creation_method SHELXL-97
_cell_angle_alpha 90.00
_cell_angle_beta 103.24(3)
_cell_angle_gamma 90.00
_cell_formula_units_Z 4
_cell_length_a 13.730(3)
_cell_length_b 7.9000(16)
_cell_length_c 12.780(3)
_cell_measurement_reflns_used 17152
_cell_measurement_temperature 200(2)
_cell_measurement_theta_max 27.5
_cell_measurement_theta_min 2.91
_cell_volume 1349.4(5)
_computing_cell_refinement DENZO-SMN
_computing_data_collection 'Nonius Collect'
_computing_data_reduction 'X -Seed'
_computing_molecular_graphics 'X-Seed / POV-Ray'
_computing_publication_material 'Microsoft Office 2000'
_computing_structure_refinement 'SHELXL-97 (Sheldrick, 1997)'
_computing_structure_solution 'SHELXS-97 (Sheldrick, 1990)'
_diffrn_ambient_temperature 200(2)
_diffrn_measured_fraction_theta_full 0.998
_diffrn_measured_fraction_theta_max 0.769
_diffrn_measurement_device_type CCD
_diffrn_measurement_method ' \f and \w scans with CCD '
_diffrn_radiation_monochromator graphite
_diffrn_radiation_source 'fine-focus sealed tube'
_diffrn_radiation_type MoK\a
_diffrn_radiation_wavelength 0.71073
_diffrn_reflns_av_R_equivalents 0.0510
_diffrn_reflns_av_sigmaI/netI 0.0392
_diffrn_reflns_limit_h_max 17
_diffrn_reflns_limit_h_min -18
_diffrn_reflns_limit_k_max 11
_diffrn_reflns_limit_k_min -10
_diffrn_reflns_limit_l_max 17
_diffrn_reflns_limit_l_min -17
_diffrn_reflns_number 28856
_diffrn_reflns_theta_full 27.50
_diffrn_reflns_theta_max 32.46
_diffrn_reflns_theta_min 3.00
_diffrn_standards_decay_% 0.00
_diffrn_standards_interval_count 0
_diffrn_standards_interval_time 0
_diffrn_standards_number 0
_exptl_absorpt_coefficient_mu 0.771
_exptl_absorpt_correction_T_max 0.874
_exptl_absorpt_correction_T_min 0.842
_exptl_absorpt_correction_type integration
_exptl_absorpt_process_details
;
Gaussian integration (Coppens, 1970)
;
_exptl_crystal_colour blue
_exptl_crystal_density_diffrn 1.434
_exptl_crystal_density_method 'not measured'
_exptl_crystal_description prism
_exptl_crystal_F_000 604
_exptl_crystal_size_max 0.27
_exptl_crystal_size_mid 0.26
_exptl_crystal_size_min 0.193
_refine_diff_density_max 0.418
_refine_diff_density_min -0.543
_refine_diff_density_rms 0.075
_refine_ls_extinction_coef 0.011(2)
_refine_ls_extinction_expression Fc^*^=kFc[1+0.001xFc^2^\l^3^/sin(2\q)]^-1/4^
_refine_ls_extinction_method SHELXL
_refine_ls_goodness_of_fit_ref 1.030
_refine_ls_hydrogen_treatment mixed
_refine_ls_matrix_type full
_refine_ls_number_parameters 184
_refine_ls_number_reflns 3749
_refine_ls_number_restraints 36
_refine_ls_restrained_S_all 1.025
_refine_ls_R_factor_all 0.0711
_refine_ls_R_factor_gt 0.0459
_refine_ls_shift/su_max 0.000
_refine_ls_shift/su_mean 0.000
_refine_ls_structure_factor_coef Fsqd
_refine_ls_weighting_details 'calc w=1/[\s^2^(Fo^2^)+(0.0772P)^2^+0.4315P] where P=(Fo^2^+2Fc^2^)/3'
_refine_ls_weighting_scheme calc
_refine_ls_wR_factor_gt 0.1144
_refine_ls_wR_factor_ref 0.1294
_reflns_number_gt 2837
_reflns_number_total 3749
_reflns_threshold_expression >2sigma(I)
_cod_data_source_file b513251g.txt
_cod_data_source_block c:mks26new
_cod_original_sg_symbol_H-M P21/a
_cod_database_code 7006710

loop_
_symmetry_equiv_pos_as_xyz
'x, y, z'
'-x+1/2, y+1/2, -z'
'-x, -y, -z'
'x-1/2, -y-1/2, z'

loop_
_atom_site_label
_atom_site_type_symbol
_atom_site_fract_x
_atom_site_fract_y
_atom_site_fract_z
_atom_site_U_iso_or_equiv
_atom_site_adp_type
_atom_site_occupancy
_atom_site_symmetry_multiplicity
_atom_site_calc_flag
_atom_site_refinement_flags
_atom_site_disorder_assembly
_atom_site_disorder_group
Ti1 Ti 0.12128(3) 0.89862(4) 0.28283(2) 0.02945(14) Uani 1 1 d . C .
S11 S 0.11495(4) 0.74678(7) 0.10989(4) 0.03603(16) Uani 1 1 d . C .
N11 N 0.25017(13) 0.9676(2) 0.21282(13) 0.0346(4) Uani 1 1 d . C .
C11 C 0.22900(15) 0.8698(2) 0.13177(15) 0.0317(4) Uani 1 1 d . . .
N12 N 0.30857(14) 0.8848(2) 0.08184(13) 0.0339(4) Uani 1 1 d . C .
C12 C 0.34626(16) 1.0486(3) 0.21452(16) 0.0372(4) Uani 1 1 d . . .
H12 H 0.3780 1.1278 0.2673 0.045 Uiso 1 1 calc R C .
C13 C 0.38287(16) 0.9979(3) 0.13376(16) 0.0371(4) Uani 1 1 d . C .
H13 H 0.4436 1.0293 0.1153 0.045 Uiso 1 1 calc R . .
C14 C 0.31378(19) 0.7981(3) -0.01101(16) 0.0450(5) Uani 1 1 d . . .
H14A H 0.3603 0.7029 0.0073 0.068 Uiso 1 1 calc R C .
H14B H 0.3375 0.8747 -0.0601 0.068 Uiso 1 1 calc R . .
H14C H 0.2472 0.7555 -0.0459 0.068 Uiso 1 1 calc R . .
C24 C 0.1117(3) 0.6377(4) 0.3654(2) 0.0627(8) Uani 1 1 d . C .
H24 H 0.0576 0.5617 0.3409 0.075 Uiso 1 1 calc R A 1
C25 C 0.2081(3) 0.6392(4) 0.34008(19) 0.0593(8) Uani 1 1 d . C .
H25 H 0.2246 0.5564 0.2930 0.071 Uiso 1 1 calc R B 1
C31 C 0.00542(19) 1.0901(3) 0.17404(18) 0.0447(5) Uani 1 1 d . C .
H31 H -0.0008 1.0851 0.0985 0.054 Uiso 1 1 calc R . .
C32 C 0.07739(19) 1.1894(3) 0.24208(19) 0.0459(5) Uani 1 1 d . C .
H32 H 0.1262 1.2615 0.2236 0.055 Uiso 1 1 calc R . .
C33 C 0.06126(18) 1.1588(3) 0.33821(18) 0.0453(5) Uani 1 1 d . C .
H33 H 0.0985 1.2055 0.4037 0.054 Uiso 1 1 calc R . .
C34 C -0.02320(18) 1.0416(3) 0.32811(18) 0.0442(5) Uani 1 1 d . . .
H34 H -0.0497 1.0028 0.3863 0.053 Uiso 1 1 calc R C .
C35 C -0.05719(16) 0.9979(3) 0.22666(16) 0.0427(5) Uani 1 1 d . C .
H35 H -0.1105 0.9232 0.1967 0.051 Uiso 1 1 calc R . .
C22A C 0.21767(16) 0.8478(3) 0.44604(16) 0.110(4) Uani 0.65(2) 1 d PRU C 1
H22A H 0.2431 0.9428 0.4892 0.132 Uiso 0.65(2) 1 d PR C 1
C22B C 0.19597(16) 0.8408(3) 0.46295(16) 0.061(4) Uani 0.35(2) 1 d PRU C 2
H22B H 0.2046 0.9302 0.5139 0.073 Uiso 0.35(2) 1 calc PR C 2
C23B C 0.10821(16) 0.7400(3) 0.43476(16) 0.057(5) Uani 0.35(2) 1 d PR C 2
H23B H 0.0527 0.7518 0.4670 0.068 Uiso 0.35(2) 1 calc PR C 2
C21A C 0.2714(7) 0.7519(10) 0.3809(8) 0.054(2) Uani 0.65(2) 1 d PU C 1
H21A H 0.3372 0.7689 0.3712 0.065 Uiso 0.65(2) 1 calc PR C 1
C23A C 0.1166(6) 0.7749(14) 0.4347(4) 0.091(4) Uani 0.65(2) 1 d PU C 1
H23A H 0.0655 0.8138 0.4679 0.109 Uiso 0.65(2) 1 calc PR C 1
C21B C 0.2629(11) 0.797(2) 0.4113(8) 0.048(5) Uani 0.35(2) 1 d PU C 2
H21B H 0.3271 0.8443 0.4144 0.058 Uiso 0.35(2) 1 calc PR C 2

loop_
_atom_site_aniso_label
_atom_site_aniso_U_11
_atom_site_aniso_U_22
_atom_site_aniso_U_33
_atom_site_aniso_U_23
_atom_site_aniso_U_13
_atom_site_aniso_U_12
Ti1 0.0382(2) 0.0279(2) 0.02186(18) -0.00182(12) 0.00608(14) 0.00166(13)
S11 0.0411(3) 0.0388(3) 0.0285(2) -0.00855(19) 0.0087(2) -0.0082(2)
N11 0.0395(9) 0.0365(9) 0.0278(7) -0.0075(7) 0.0076(7) -0.0043(7)
C11 0.0371(11) 0.0314(10) 0.0270(8) -0.0015(7) 0.0078(7) -0.0005(8)
N12 0.0419(10) 0.0344(9) 0.0272(7) -0.0009(6) 0.0116(7) 0.0001(7)
C12 0.0385(11) 0.0358(11) 0.0362(10) -0.0046(8) 0.0060(8) -0.0058(9)
C13 0.0368(11) 0.0376(11) 0.0378(10) -0.0013(8) 0.0102(8) -0.0037(9)
C14 0.0558(14) 0.0510(13) 0.0318(10) -0.0070(9) 0.0173(9) -0.0022(11)
C24 0.079(2) 0.0488(15) 0.0536(15) 0.0215(13) 0.0005(14) -0.0060(14)
C25 0.093(2) 0.0476(14) 0.0357(11) 0.0070(11) 0.0126(13) 0.0282(16)
C31 0.0579(14) 0.0429(12) 0.0327(10) 0.0041(9) 0.0092(10) 0.0164(10)
C32 0.0547(14) 0.0308(11) 0.0536(13) 0.0046(10) 0.0151(11) 0.0055(10)
C33 0.0542(14) 0.0377(11) 0.0407(11) -0.0133(9) 0.0040(10) 0.0104(10)
C34 0.0520(13) 0.0477(13) 0.0363(10) -0.0013(10) 0.0169(9) 0.0096(11)
C35 0.0396(12) 0.0458(12) 0.0398(10) -0.0072(9) 0.0031(9) 0.0047(10)
C22A 0.231(12) 0.046(4) 0.020(3) -0.011(2) -0.037(4) 0.023(5)
C22B 0.098(10) 0.055(8) 0.023(4) 0.003(4) -0.001(5) 0.007(6)
C23B 0.067(8) 0.050(6) 0.060(9) 0.032(5) 0.026(6) 0.000(6)
C21A 0.053(3) 0.053(4) 0.052(5) 0.021(3) 0.000(4) 0.014(3)
C23A 0.157(9) 0.094(5) 0.033(4) 0.031(3) 0.047(5) 0.079(5)
C21B 0.044(7) 0.079(12) 0.013(4) 0.005(4) -0.011(3) -0.021(7)

loop_
_atom_type_symbol
_atom_type_description
_atom_type_scat_dispersion_real
_atom_type_scat_dispersion_imag
_atom_type_scat_source
C C 0.0033 0.0016 'International Tables Vol C Tables 4.2.6.8 and 6.1.1.4'
H H 0.0000 0.0000 'International Tables Vol C Tables 4.2.6.8 and 6.1.1.4'
N N 0.0061 0.0033 'International Tables Vol C Tables 4.2.6.8 and 6.1.1.4'
S S 0.1246 0.1234 'International Tables Vol C Tables 4.2.6.8 and 6.1.1.4'
Ti Ti 0.2776 0.4457 'International Tables Vol C Tables 4.2.6.8 and 6.1.1.4'

loop_
_exptl_crystal_face_index_h
_exptl_crystal_face_index_k
_exptl_crystal_face_index_l
_exptl_crystal_face_perp_dist
1 0 0 0.100
0 1 0 0.150
0 -1 0 0.120
0 0 -1 0.170
0 3 4 0.143
0 1 -2 0.146
0 -2 -3 0.128
7 -3 -4 0.120
-4 3 4 0.134
-1 0 0 0.104
-2 -1 2 0.088
1 -6 13 0.089

loop_
_geom_angle_atom_site_label_1
_geom_angle_atom_site_label_2
_geom_angle_atom_site_label_3
_geom_angle
_geom_angle_site_symmetry_1
_geom_angle_site_symmetry_3
_geom_angle_publ_flag
C23A Ti1 N11 130.8(2) . . ?
C23A Ti1 C22A 39.0(3) . . ?
N11 Ti1 C22A 93.66(8) . . ?
C23A Ti1 C24 35.7(3) . . ?
N11 Ti1 C24 122.06(10) . . ?
C22A Ti1 C24 60.13(10) . . ?
C23A Ti1 C22B 30.1(3) . . ?
N11 Ti1 C22B 103.51(8) . . ?
C22A Ti1 C22B 9.9 . . ?
C24 Ti1 C22B 55.95(10) . . ?
C23A Ti1 C23B 6.3(3) . . ?
N11 Ti1 C23B 132.87(7) . . ?
C22A Ti1 C23B 43.5 . . ?
C24 Ti1 C23B 29.90(10) . . ?
C22B Ti1 C23B 35.2 . . ?
C23A Ti1 C21B 54.7(4) . . ?
N11 Ti1 C21B 76.2(3) . . ?
C22A Ti1 C21B 23.1(3) . . ?
C24 Ti1 C21B 60.8(4) . . ?
C22B Ti1 C21B 31.9(3) . . ?
C23B Ti1 C21B 57.0(3) . . ?
C23A Ti1 C33 92.3(2) . . ?
N11 Ti1 C33 105.61(8) . . ?
C22A Ti1 C33 92.81(8) . . ?
C24 Ti1 C33 124.66(11) . . ?
C22B Ti1 C33 88.84(8) . . ?
C23B Ti1 C33 96.74(8) . . ?
C21B Ti1 C33 111.7(4) . . ?
C23A Ti1 C31 130.29(18) . . ?
N11 Ti1 C31 95.48(8) . . ?
C22A Ti1 C31 145.84(8) . . ?
C24 Ti1 C31 136.17(11) . . ?
C22B Ti1 C31 141.01(8) . . ?
C23B Ti1 C31 130.50(8) . . ?
C21B Ti1 C31 160.6(4) . . ?
C33 Ti1 C31 53.03(8) . . ?
C23A Ti1 C25 57.40(19) . . ?
N11 Ti1 C25 86.94(10) . . ?
C22A Ti1 C25 54.23(8) . . ?
C24 Ti1 C25 35.23(11) . . ?
C22B Ti1 C25 57.18(8) . . ?
C23B Ti1 C25 54.53(9) . . ?
C21B Ti1 C25 39.7(4) . . ?
C33 Ti1 C25 145.90(8) . . ?
C31 Ti1 C25 159.04(10) . . ?
C23A Ti1 C32 124.3(2) . . ?
N11 Ti1 C32 82.05(8) . . ?
C22A Ti1 C32 116.09(8) . . ?
C24 Ti1 C32 154.92(11) . . ?
C22B Ti1 C32 115.58(8) . . ?
C23B Ti1 C32 128.74(8) . . ?
C21B Ti1 C32 126.7(4) . . ?
C33 Ti1 C32 32.02(8) . . ?
C31 Ti1 C32 33.89(8) . . ?
C25 Ti1 C32 164.93(11) . . ?
C23A Ti1 C21A 61.7(3) . . ?
N11 Ti1 C21A 70.6(2) . . ?
C22A Ti1 C21A 35.6(2) . . ?
C24 Ti1 C21A 58.5(2) . . ?
C22B Ti1 C21A 43.5(2) . . ?
C23B Ti1 C21A 62.5(2) . . ?
C21B Ti1 C21A 13.2(3) . . ?
C33 Ti1 C21A 124.4(2) . . ?
C31 Ti1 C21A 165.1(2) . . ?
C25 Ti1 C21A 30.4(2) . . ?
C32 Ti1 C21A 134.8(2) . . ?
C11 S11 Ti1 75.64(7) . . ?
C11 N11 C12 108.38(16) . . ?
C11 N11 Ti1 97.13(13) . . ?
C12 N11 Ti1 154.03(13) . . ?
N11 C11 N12 105.35(17) . . ?
N11 C11 S11 118.73(15) . . ?
N12 C11 S11 135.88(14) . . ?
N11 C11 Ti1 54.98(11) . . ?
N12 C11 Ti1 159.78(14) . . ?
S11 C11 Ti1 63.83(6) . . ?
C14 N12 C11 123.41(18) . . ?
C14 N12 C13 123.03(18) . . ?
C11 N12 C13 113.56(16) . . ?
C13 C12 N11 111.23(18) . . ?
C12 C13 N12 101.47(18) . . ?
C23B C24 C23A 10.5(4) . . ?
C23B C24 C25 110.7(3) . . ?
C23A C24 C25 103.0(4) . . ?
C23B C24 Ti1 75.92(18) . . ?
C23A C24 Ti1 66.4(4) . . ?
C25 C24 Ti1 74.91(15) . . ?
C21A C25 C24 119.6(5) . . ?
C21A C25 C21B 17.3(7) . . ?
C24 C25 C21B 102.3(6) . . ?
C21A C25 Ti1 76.8(4) . . ?
C24 C25 Ti1 69.87(15) . . ?
C21B C25 Ti1 69.5(6) . . ?
C32 C31 C35 114.5(2) . . ?
C32 C31 Ti1 73.29(13) . . ?
C35 C31 Ti1 78.08(13) . . ?
C33 C32 C31 103.4(2) . . ?
C33 C32 Ti1 73.17(14) . . ?
C31 C32 Ti1 72.82(13) . . ?
C32 C33 C34 109.4(2) . . ?
C32 C33 Ti1 74.81(13) . . ?
C34 C33 Ti1 75.49(13) . . ?
C35 C34 C33 110.3(2) . . ?
C35 C34 Ti1 76.81(13) . . ?
C33 C34 Ti1 69.34(12) . . ?
C34 C35 C31 102.5(2) . . ?
C34 C35 Ti1 72.48(13) . . ?
C31 C35 Ti1 68.68(13) . . ?
C21A C22A C23A 109.3(5) . . ?
C21A C22A Ti1 80.1(4) . . ?
C23A C22A Ti1 68.7(2) . . ?
C21B C22B C23B 112.4(6) . . ?
C21B C22B Ti1 75.7(5) . . ?
C23B C22B Ti1 72.83(6) . . ?
C24 C23B C22B 112.79(19) . . ?
C24 C23B Ti1 74.19(16) . . ?
C22B C23B Ti1 71.95(6) . . ?
C25 C21A C22A 102.3(7) . . ?
C25 C21A Ti1 72.8(4) . . ?
C22A C21A Ti1 64.3(3) . . ?
C24 C23A C22A 105.9(4) . . ?
C24 C23A Ti1 77.9(2) . . ?
C22A C23A Ti1 72.3(4) . . ?
C22B C21B C25 101.5(9) . . ?
C22B C21B Ti1 72.4(7) . . ?
C25 C21B Ti1 70.8(4) . . ?

loop_
_geom_bond_atom_site_label_1
_geom_bond_atom_site_label_2
_geom_bond_distance
_geom_bond_site_symmetry_2
_geom_bond_publ_flag
Ti1 C23A 2.187(7) . ?
Ti1 N11 2.2259(18) . ?
Ti1 C22A 2.236(2) . ?
Ti1 C24 2.333(3) . ?
Ti1 C22B 2.341(2) . ?
Ti1 C23B 2.352(2) . ?
Ti1 C21B 2.380(14) . ?
Ti1 C33 2.382(2) . ?
Ti1 C31 2.395(2) . ?
Ti1 C25 2.399(3) . ?
Ti1 C32 2.401(2) . ?
Ti1 C21A 2.445(8) . ?
S11 C11 1.809(2) . ?
N11 C11 1.272(2) . ?
N11 C12 1.462(3) . ?
C11 N12 1.391(3) . ?
N12 C14 1.386(3) . ?
N12 C13 1.403(3) . ?
C12 C13 1.310(3) . ?
C24 C23B 1.209(4) . ?
C24 C23A 1.392(9) . ?
C24 C25 1.433(5) . ?
C25 C21A 1.270(10) . ?
C25 C21B 1.622(14) . ?
C31 C32 1.398(4) . ?
C31 C35 1.409(3) . ?
C32 C33 1.319(3) . ?
C33 C34 1.466(4) . ?
C34 C35 1.319(3) . ?
C22A C21A 1.446(10) . ?
C22A C23A 1.478(11) . ?
C22B C21B 1.296(15) . ?
C22B C23B 1.4198 . ?
